data_7049418
loop_
_publ_author_name
'Sun, Yingying'
'Chen, Xiaojie'
'Wang, Fengyuan'
'Ma, Ruidan'
'Guo, Xianmin'
'Sun, Shaowen'
'Guo, Huadong'
'Alexandrov, Eugeny V.'

_publ_section_title
;
 Variation of topologies and entanglements in metal-organic frameworks
 with mixed tris[4-(1H-imidazol-1-yl)phenyl]phosphine oxide and
 dicarboxylate ligands.
;
_journal_issue 16
_journal_name_full 'Dalton transactions (Cambridge, England : 2003)'
_journal_page_first 5450
_journal_page_last 5458
_journal_paper_doi 10.1039/c9dt00249a
_journal_volume 48
_journal_year 2019
_chemical_formula_moiety 'C78 H62 Cd2 N12 O14 P2'
_chemical_formula_sum 'C78 H62 Cd2 N12 O14 P2'
_chemical_formula_weight 1678.14
_chemical_melting_point ?
_space_group_IT_number 2
_space_group_name_Hall '-P 1'
_space_group_name_H-M_alt 'P -1'
_symmetry_cell_setting triclinic
_symmetry_space_group_name_Hall '-P 1'
_symmetry_space_group_name_H-M 'P -1'
_atom_sites_solution_hydrogens geom
_atom_sites_solution_primary direct
_atom_sites_solution_secondary difmap
_audit_creation_method SHELXL-97
_audit_update_record
;
2019-01-02 deposited with the CCDC.    2019-03-22 downloaded from the CCDC.
;
_cell_angle_alpha 83.872(5)
_cell_angle_beta 87.251(5)
_cell_angle_gamma 74.609(5)
_cell_formula_units_Z 1
_cell_length_a 10.889(5)
_cell_length_b 10.961(5)
_cell_length_c 15.897(5)
_cell_measurement_reflns_used 6926
_cell_measurement_temperature 293(2)
_cell_measurement_theta_max 25.73
_cell_measurement_theta_min 1.29
_cell_volume 1818.5(13)
_computing_cell_refinement 'Bruker SMART'
_computing_data_collection 'Bruker SMART'
_computing_data_reduction 'Bruker SAINT'
_computing_molecular_graphics SHELXP-97
_computing_publication_material SHELXTL
_computing_structure_refinement 'SHELXL-97 (Sheldrick, 1997)'
_computing_structure_solution 'SHELXS-97 (Sheldrick, 1990)'
_diffrn_ambient_temperature 293(2)
_diffrn_detector_area_resol_mean 9.00cm
_diffrn_measured_fraction_theta_full 0.995
_diffrn_measured_fraction_theta_max 0.995
_diffrn_measurement_device_type 'CCD area detector'
_diffrn_measurement_method 'phi and omega scans'
_diffrn_radiation_monochromator graphite
_diffrn_radiation_source 'fine-focus sealed tube'
_diffrn_radiation_type MoK\a
_diffrn_radiation_wavelength 0.71069
_diffrn_reflns_av_R_equivalents 0.0341
_diffrn_reflns_av_sigmaI/netI 0.0709
_diffrn_reflns_limit_h_max 13
_diffrn_reflns_limit_h_min -10
_diffrn_reflns_limit_k_max 13
_diffrn_reflns_limit_k_min -13
_diffrn_reflns_limit_l_max 19
_diffrn_reflns_limit_l_min -19
_diffrn_reflns_number 11108
_diffrn_reflns_theta_full 25.73
_diffrn_reflns_theta_max 25.73
_diffrn_reflns_theta_min 1.29
_diffrn_standards_decay_% none
_diffrn_standards_interval_count none
_diffrn_standards_interval_time none
_diffrn_standards_number none
_exptl_absorpt_coefficient_mu 0.704
_exptl_absorpt_correction_T_max 0.890
_exptl_absorpt_correction_T_min 0.870
_exptl_absorpt_correction_type empirical
_exptl_absorpt_process_details SADABS
_exptl_crystal_colour colorless
_exptl_crystal_density_diffrn 1.532
_exptl_crystal_density_method 'not measured'
_exptl_crystal_description block
_exptl_crystal_F_000 852
_exptl_crystal_size_max 0.20
_exptl_crystal_size_mid 0.18
_exptl_crystal_size_min 0.17
_refine_diff_density_max 1.708
_refine_diff_density_min -0.893
_refine_diff_density_rms 0.138
_refine_ls_extinction_coef 0.0053(13)
_refine_ls_extinction_expression Fc^*^=kFc[1+0.001xFc^2^\l^3^/sin(2\q)]^-1/4^
_refine_ls_extinction_method SHELXL
_refine_ls_goodness_of_fit_ref 1.030
_refine_ls_hydrogen_treatment constr
_refine_ls_matrix_type full
_refine_ls_number_parameters 487
_refine_ls_number_reflns 6926
_refine_ls_number_restraints 0
_refine_ls_restrained_S_all 1.030
_refine_ls_R_factor_all 0.0898
_refine_ls_R_factor_gt 0.0608
_refine_ls_shift/su_max 0.001
_refine_ls_shift/su_mean 0.000
_refine_ls_structure_factor_coef Fsqd
_refine_ls_weighting_details 'calc w=1/[\s^2^(Fo^2^)+(0.1199P)^2^+0.0000P] where P=(Fo^2^+2Fc^2^)/3'
_refine_ls_weighting_scheme calc
_refine_ls_wR_factor_gt 0.1661
_refine_ls_wR_factor_ref 0.1886
_reflns_number_gt 5118
_reflns_number_total 6926
_reflns_threshold_expression >2sigma(I)
_cod_data_source_file c9dt00249a2.cif
_cod_data_source_block 3
_cod_depositor_comments
;
The following automatic conversions were performed:

'_chemical_melting_point' value 'not measured' was changed to '?' -
the value is undefined or not given.

Automatic conversion script
Id: cif_fix_values 4973 2017-02-22 13:04:09Z antanas 

 Adding full bibliography for 7049416--7049421.cif.
;
_cod_original_sg_symbol_H-M p-1
_cod_database_code 7049418

loop_
_symmetry_equiv_pos_as_xyz
'x, y, z'
'-x, -y, -z'

loop_
_atom_site_label
_atom_site_type_symbol
_atom_site_fract_x
_atom_site_fract_y
_atom_site_fract_z
_atom_site_U_iso_or_equiv
_atom_site_adp_type
_atom_site_occupancy
_atom_site_symmetry_multiplicity
_atom_site_calc_flag
_atom_site_refinement_flags
_atom_site_disorder_assembly
_atom_site_disorder_group
C1 C 0.3146(6) 0.4150(6) 0.5758(4) 0.0381(13) Uani 1 1 d . . .
H1 H 0.3334 0.4827 0.5421 0.046 Uiso 1 1 calc R . .
C2 C 0.2317(7) 0.2601(6) 0.6210(4) 0.0492(16) Uani 1 1 d . . .
H2 H 0.1841 0.2006 0.6250 0.059 Uiso 1 1 calc R . .
C3 C 0.3105(7) 0.2723(6) 0.6776(4) 0.0498(16) Uani 1 1 d . . .
H3 H 0.3272 0.2227 0.7290 0.060 Uiso 1 1 calc R . .
C4 C 0.1684(6) 0.3706(6) 0.4760(4) 0.0369(13) Uani 1 1 d . . .
C5 C 0.1343(6) 0.4898(6) 0.4332(4) 0.0439(15) Uani 1 1 d . . .
H5 H 0.1484 0.5588 0.4568 0.053 Uiso 1 1 calc R . .
C6 C 0.0790(7) 0.5067(6) 0.3549(4) 0.0493(16) Uani 1 1 d . . .
H6 H 0.0578 0.5871 0.3253 0.059 Uiso 1 1 calc R . .
C7 C 0.0548(6) 0.4050(6) 0.3201(4) 0.0433(15) Uani 1 1 d . A .
C8 C 0.0860(7) 0.2868(7) 0.3653(5) 0.0550(18) Uani 1 1 d . . .
H8 H 0.0699 0.2176 0.3430 0.066 Uiso 1 1 calc R . .
C9 C 0.1410(7) 0.2707(6) 0.4432(4) 0.0540(18) Uani 1 1 d . . .
H9 H 0.1597 0.1912 0.4739 0.065 Uiso 1 1 calc R . .
C10 C -0.0838(7) 0.3083(7) 0.2009(4) 0.0524(17) Uani 1 1 d . A .
C11 C -0.2073(7) 0.3222(7) 0.2293(4) 0.0514(17) Uani 1 1 d . . .
H11 H -0.2450 0.3879 0.2623 0.062 Uiso 1 1 calc R . .
C12 C -0.2762(7) 0.2411(7) 0.2102(5) 0.0582(19) Uani 1 1 d . A .
H12 H -0.3598 0.2521 0.2300 0.070 Uiso 1 1 calc R . .
C13 C -0.2215(8) 0.1435(8) 0.1615(6) 0.070(2) Uani 1 1 d . . .
C14 C -0.094(2) 0.095(2) 0.1601(18) 0.056(7) Uiso 0.37(3) 1 d P A 1
C14' C -0.0964(13) 0.1374(15) 0.1243(11) 0.060(4) Uiso 0.63(3) 1 d P A 2
C15 C -0.0264(9) 0.2051(10) 0.1549(8) 0.098(4) Uani 1 1 d . . .
C16 C -0.3906(13) 0.0331(11) 0.1795(8) 0.103(4) Uani 1 1 d . . .
H16 H -0.4184 0.0608 0.2321 0.124 Uiso 1 1 calc R A .
C17 C -0.3707(16) -0.0580(13) 0.0678(11) 0.130(5) Uani 1 1 d . . .
H17 H -0.3818 -0.1087 0.0269 0.155 Uiso 1 1 calc R A .
C18 C -0.2816(15) 0.0042(14) 0.0630(10) 0.147(6) Uani 1 1 d . A .
H18 H -0.2228 0.0088 0.0192 0.176 Uiso 1 1 calc R . .
C19 C 0.1253(6) 0.4126(7) 0.1419(4) 0.0506(17) Uani 1 1 d . A .
C20 C 0.2397(8) 0.3386(11) 0.1576(5) 0.091(3) Uani 1 1 d . . .
C21 C 0.3417(19) 0.361(2) 0.1064(13) 0.049(6) Uiso 0.37(3) 1 d P A 1
C21' C 0.3364(10) 0.3040(14) 0.0929(7) 0.043(4) Uiso 0.63(3) 1 d P A 2
C22 C 0.3186(6) 0.3837(7) 0.0210(4) 0.0458(15) Uani 1 1 d . . .
C23 C 0.2136(9) 0.4888(10) 0.0072(6) 0.083(3) Uani 1 1 d . A .
H23 H 0.2094 0.5469 -0.0404 0.100 Uiso 1 1 calc R . .
C24 C 0.1126(9) 0.5027(9) 0.0698(6) 0.079(3) Uani 1 1 d . . .
H24 H 0.0398 0.5701 0.0631 0.094 Uiso 1 1 calc R A .
C25 C 0.4008(6) 0.3919(6) -0.1273(4) 0.0411(14) Uani 1 1 d . . .
H25 H 0.3219 0.4156 -0.1530 0.049 Uiso 1 1 calc R A .
C26 C 0.5472(7) 0.3350(8) -0.0300(4) 0.061(2) Uani 1 1 d . . .
H26 H 0.5881 0.3127 0.0215 0.074 Uiso 1 1 calc R A .
C27 C 0.6020(7) 0.3402(7) -0.1075(4) 0.0556(18) Uani 1 1 d . . .
H27 H 0.6893 0.3223 -0.1184 0.067 Uiso 1 1 calc R . .
C28 C 0.7672(8) 0.2390(7) 0.6503(5) 0.055(2) Uani 1 1 d . . .
C29 C 0.8714(6) 0.1431(6) 0.6047(4) 0.0452(15) Uani 1 1 d . . .
C30 C 0.8568(6) 0.1321(6) 0.5210(5) 0.0498(17) Uani 1 1 d . . .
H30 H 0.7873 0.1855 0.4923 0.060 Uiso 1 1 calc R . .
C31 C 0.9471(6) 0.0397(6) 0.4776(4) 0.0425(14) Uani 1 1 d . . .
C32 C 0.9304(7) 0.0259(7) 0.3928(4) 0.0506(16) Uani 1 1 d . . .
H32 H 0.8589 0.0753 0.3641 0.061 Uiso 1 1 calc R . .
C33 C 1.0232(7) -0.0639(7) 0.3520(5) 0.0558(18) Uani 1 1 d . . .
H33 H 1.0149 -0.0711 0.2949 0.067 Uiso 1 1 calc R . .
C34 C 0.5283(6) 0.6620(6) 0.6307(4) 0.0448(15) Uani 1 1 d . . .
C35 C 0.5264(6) 0.7940(5) 0.5935(4) 0.0414(14) Uani 1 1 d . . .
C36 C 0.4791(6) 0.8355(6) 0.5153(4) 0.0414(14) Uani 1 1 d . . .
H36 H 0.4478 0.7816 0.4859 0.050 Uiso 1 1 calc R . .
C37 C 0.4760(6) 0.9595(6) 0.4772(4) 0.0395(13) Uani 1 1 d . . .
C38 C 0.4276(7) 1.0048(6) 0.3953(4) 0.0493(16) Uani 1 1 d . . .
H38 H 0.3968 0.9520 0.3646 0.059 Uiso 1 1 calc R . .
C39 C 0.4254(7) 1.1260(6) 0.3606(4) 0.0487(16) Uani 1 1 d . . .
H39 H 0.3924 1.1550 0.3071 0.058 Uiso 1 1 calc R . .
N1 N 0.3651(5) 0.3707(5) 0.6491(3) 0.0424(12) Uani 1 1 d . . .
N2 N 0.2324(5) 0.3520(5) 0.5542(3) 0.0385(11) Uani 1 1 d . . .
N3 N -0.2956(8) 0.0611(7) 0.1382(6) 0.084(2) Uani 1 1 d . A .
N4 N -0.4453(12) -0.0393(11) 0.1399(8) 0.121(4) Uani 1 1 d . A .
N5 N 0.4180(5) 0.3697(5) -0.0431(3) 0.0425(12) Uani 1 1 d . A .
N6 N 0.5102(5) 0.3757(5) -0.1678(3) 0.0434(12) Uani 1 1 d . . .
O1 O 0.6788(5) 0.3070(5) 0.6088(4) 0.0664(15) Uani 1 1 d . . .
O2 O 0.7797(6) 0.2431(6) 0.7285(4) 0.0821(19) Uani 1 1 d . . .
O3 O 0.4871(6) 0.5927(5) 0.5888(3) 0.0762(18) Uani 1 1 d . . .
O4 O 0.5727(5) 0.6229(4) 0.7026(3) 0.0635(14) Uani 1 1 d . . .
O5 O -0.0996(5) 0.5600(5) 0.1989(3) 0.0554(12) Uani 1 1 d . A .
OW1 O -0.0054(14) 0.7817(10) 0.1678(8) 0.190(5) Uani 1 1 d . . .
OW2 O -0.7188(10) -0.0099(8) 0.1782(6) 0.138(3) Uani 1 1 d . . .
P1 P -0.00920(17) 0.43402(18) 0.21483(11) 0.0467(4) Uani 1 1 d . . .
Cd1 Cd 0.54173(4) 0.42046(4) 0.69271(3) 0.03623(19) Uani 1 1 d . . .

loop_
_atom_site_aniso_label
_atom_site_aniso_U_11
_atom_site_aniso_U_22
_atom_site_aniso_U_33
_atom_site_aniso_U_23
_atom_site_aniso_U_13
_atom_site_aniso_U_12
C1 0.043(3) 0.043(3) 0.033(3) -0.004(3) 0.007(3) -0.019(3)
C2 0.064(4) 0.049(4) 0.043(4) 0.002(3) 0.000(3) -0.033(3)
C3 0.065(5) 0.053(4) 0.036(3) 0.004(3) 0.000(3) -0.027(3)
C4 0.035(3) 0.048(3) 0.031(3) -0.004(3) 0.006(2) -0.018(3)
C5 0.054(4) 0.043(3) 0.039(3) -0.005(3) -0.002(3) -0.019(3)
C6 0.061(4) 0.047(4) 0.043(4) -0.004(3) 0.000(3) -0.019(3)
C7 0.037(3) 0.062(4) 0.034(3) -0.010(3) 0.009(3) -0.018(3)
C8 0.069(5) 0.058(4) 0.050(4) -0.010(3) 0.000(4) -0.034(4)
C9 0.076(5) 0.042(4) 0.049(4) 0.000(3) -0.005(4) -0.026(3)
C10 0.045(4) 0.072(5) 0.045(4) -0.021(3) -0.007(3) -0.015(3)
C11 0.056(4) 0.049(4) 0.047(4) -0.010(3) 0.007(3) -0.010(3)
C12 0.051(4) 0.062(5) 0.064(5) -0.002(4) 0.001(4) -0.019(4)
C13 0.074(6) 0.068(5) 0.075(6) -0.020(4) -0.027(4) -0.020(4)
C15 0.062(6) 0.106(8) 0.139(10) -0.079(7) 0.003(6) -0.020(5)
C16 0.135(10) 0.102(8) 0.090(8) -0.006(6) -0.009(7) -0.061(8)
C17 0.161(14) 0.104(9) 0.147(13) -0.020(9) -0.063(11) -0.062(9)
C18 0.155(13) 0.164(13) 0.168(14) -0.095(12) 0.012(10) -0.095(11)
C19 0.042(4) 0.082(5) 0.025(3) -0.007(3) -0.001(3) -0.012(3)
C20 0.046(5) 0.156(10) 0.048(5) 0.035(5) 0.003(4) -0.004(5)
C22 0.045(4) 0.062(4) 0.028(3) -0.005(3) -0.001(3) -0.009(3)
C23 0.080(6) 0.105(7) 0.054(5) 0.002(5) 0.014(4) -0.013(5)
C24 0.064(5) 0.084(6) 0.081(6) -0.008(5) 0.006(5) -0.009(5)
C25 0.040(3) 0.054(4) 0.030(3) -0.004(3) 0.001(3) -0.015(3)
C26 0.045(4) 0.101(6) 0.033(4) -0.009(4) -0.003(3) -0.010(4)
C27 0.043(4) 0.080(5) 0.041(4) -0.006(3) 0.003(3) -0.013(4)
C28 0.058(5) 0.044(4) 0.074(5) -0.028(4) 0.031(4) -0.029(4)
C29 0.047(4) 0.041(3) 0.055(4) -0.013(3) 0.011(3) -0.023(3)
C30 0.039(4) 0.045(4) 0.066(5) -0.016(3) 0.014(3) -0.011(3)
C31 0.044(4) 0.040(3) 0.045(4) -0.006(3) 0.006(3) -0.014(3)
C32 0.052(4) 0.053(4) 0.047(4) -0.007(3) 0.003(3) -0.013(3)
C33 0.064(5) 0.062(4) 0.045(4) -0.014(3) 0.007(3) -0.022(4)
C34 0.049(4) 0.035(3) 0.048(4) -0.001(3) 0.005(3) -0.009(3)
C35 0.048(4) 0.035(3) 0.041(4) -0.001(3) 0.002(3) -0.011(3)
C36 0.049(4) 0.035(3) 0.042(3) -0.006(3) 0.003(3) -0.013(3)
C37 0.043(4) 0.040(3) 0.037(3) -0.008(3) -0.001(3) -0.013(3)
C38 0.065(4) 0.044(4) 0.046(4) -0.008(3) -0.011(3) -0.023(3)
C39 0.065(4) 0.040(3) 0.044(4) 0.002(3) -0.014(3) -0.019(3)
N1 0.046(3) 0.046(3) 0.036(3) -0.003(2) 0.003(2) -0.014(2)
N2 0.046(3) 0.042(3) 0.031(3) -0.002(2) 0.006(2) -0.019(2)
N3 0.082(5) 0.075(5) 0.102(6) -0.011(4) -0.028(5) -0.031(4)
N4 0.145(10) 0.115(8) 0.130(9) 0.008(7) -0.047(8) -0.083(8)
N5 0.038(3) 0.061(3) 0.028(3) -0.007(2) 0.002(2) -0.013(3)
N6 0.048(3) 0.048(3) 0.035(3) -0.004(2) 0.003(2) -0.015(2)
O1 0.044(3) 0.071(3) 0.083(4) -0.036(3) 0.002(3) -0.002(3)
O2 0.102(5) 0.082(4) 0.060(4) -0.030(3) 0.038(3) -0.018(3)
O3 0.133(5) 0.046(3) 0.062(3) 0.012(2) -0.026(3) -0.047(3)
O4 0.091(4) 0.044(3) 0.057(3) 0.010(2) -0.018(3) -0.022(3)
O5 0.050(3) 0.064(3) 0.052(3) -0.013(2) 0.001(2) -0.011(2)
OW1 0.276(15) 0.123(8) 0.188(11) -0.018(7) -0.068(10) -0.072(9)
OW2 0.154(8) 0.111(6) 0.140(8) 0.013(5) 0.022(6) -0.031(6)
P1 0.0405(9) 0.0680(11) 0.0328(9) -0.0131(8) 0.0021(7) -0.0139(8)
Cd1 0.0416(3) 0.0345(3) 0.0321(3) -0.00461(16) 0.00465(17) -0.00948(18)

loop_
_atom_type_symbol
_atom_type_description
_atom_type_scat_dispersion_real
_atom_type_scat_dispersion_imag
_atom_type_scat_source
C C 0.0033 0.0016 'International Tables Vol C Tables 4.2.6.8 and 6.1.1.4'
H H 0.0000 0.0000 'International Tables Vol C Tables 4.2.6.8 and 6.1.1.4'
N N 0.0061 0.0033 'International Tables Vol C Tables 4.2.6.8 and 6.1.1.4'
O O 0.0106 0.0060 'International Tables Vol C Tables 4.2.6.8 and 6.1.1.4'
P P 0.1023 0.0942 'International Tables Vol C Tables 4.2.6.8 and 6.1.1.4'
Cd Cd -0.8075 1.2024 'International Tables Vol C Tables 4.2.6.8 and 6.1.1.4'

loop_
_geom_angle_atom_site_label_1
_geom_angle_atom_site_label_2
_geom_angle_atom_site_label_3
_geom_angle
_geom_angle_site_symmetry_1
_geom_angle_site_symmetry_3
N1 C1 N2 112.5(5) . .
N1 C1 H1 123.7 . .
N2 C1 H1 123.7 . .
C3 C2 N2 107.4(5) . .
C3 C2 H2 126.3 . .
N2 C2 H2 126.3 . .
C2 C3 N1 109.8(6) . .
C2 C3 H3 125.1 . .
N1 C3 H3 125.1 . .
C9 C4 C5 119.8(6) . .
C9 C4 N2 120.5(6) . .
C5 C4 N2 119.6(5) . .
C4 C5 C6 119.8(6) . .
C4 C5 H5 120.1 . .
C6 C5 H5 120.1 . .
C5 C6 C7 120.6(6) . .
C5 C6 H6 119.7 . .
C7 C6 H6 119.7 . .
C8 C7 C6 118.8(6) . .
C8 C7 P1 123.5(5) . .
C6 C7 P1 117.6(5) . .
C9 C8 C7 120.2(6) . .
C9 C8 H8 119.9 . .
C7 C8 H8 119.9 . .
C4 C9 C8 120.7(6) . .
C4 C9 H9 119.7 . .
C8 C9 H9 119.7 . .
C11 C10 C15 118.6(7) . .
C11 C10 P1 118.0(5) . .
C15 C10 P1 123.1(6) . .
C10 C11 C12 121.4(6) . .
C10 C11 H11 119.3 . .
C12 C11 H11 119.3 . .
C13 C12 C11 119.9(7) . .
C13 C12 H12 120.1 . .
C11 C12 H12 120.1 . .
C14 C13 C12 120.1(11) . .
C14 C13 N3 115.8(11) . .
C12 C13 N3 120.0(8) . .
C14 C13 C14' 28.5(10) . .
C12 C13 C14' 118.5(8) . .
N3 C13 C14' 120.9(8) . .
C13 C14 C15 109.9(17) . .
C15 C14' C13 118.2(11) . .
C14' C15 C10 120.7(9) . .
C14' C15 C14 26.1(9) . .
C10 C15 C14 116.4(11) . .
N3 C16 N4 113.8(12) . .
N3 C16 H16 123.1 . .
N4 C16 H16 123.1 . .
C18 C17 N4 112.3(12) . .
C18 C17 H17 123.8 . .
N4 C17 H17 123.8 . .
C17 C18 N3 104.5(14) . .
C17 C18 H18 127.8 . .
N3 C18 H18 127.8 . .
C20 C19 C24 117.1(7) . .
C20 C19 P1 125.5(6) . .
C24 C19 P1 116.0(6) . .
C19 C20 C21 118.0(11) . .
C19 C20 C21' 123.3(8) . .
C21 C20 C21' 28.4(9) . .
C22 C21 C20 115.3(16) . .
C22 C21' C20 114.5(9) . .
C21' C22 C21 29.6(9) . .
C21' C22 C23 124.1(8) . .
C21 C22 C23 108.9(11) . .
C21' C22 N5 119.4(7) . .
C21 C22 N5 123.5(10) . .
C23 C22 N5 116.3(6) . .
C22 C23 C24 116.9(8) . .
C22 C23 H23 121.5 . .
C24 C23 H23 121.5 . .
C19 C24 C23 119.2(8) . .
C19 C24 H24 120.4 . .
C23 C24 H24 120.4 . .
N6 C25 N5 110.6(6) . .
N6 C25 H25 124.7 . .
N5 C25 H25 124.7 . .
C27 C26 N5 105.6(6) . .
C27 C26 H26 127.2 . .
N5 C26 H26 127.2 . .
C26 C27 N6 109.9(6) . .
C26 C27 H27 125.0 . .
N6 C27 H27 125.0 . .
O1 C28 O2 124.2(7) . .
O1 C28 C29 118.2(7) . .
O2 C28 C29 117.5(8) . .
C30 C29 C33 119.9(6) . 2_756
C30 C29 C28 118.6(7) . .
C33 C29 C28 121.4(7) 2_756 .
C29 C30 C31 120.6(7) . .
C29 C30 H30 119.7 . .
C31 C30 H30 119.7 . .
C32 C31 C31 120.6(7) . 2_756
C32 C31 C30 120.7(6) . .
C31 C31 C30 118.7(8) 2_756 .
C33 C32 C31 118.7(7) . .
C33 C32 H32 120.7 . .
C31 C32 H32 120.7 . .
C32 C33 C29 121.4(7) . 2_756
C32 C33 H33 119.3 . .
C29 C33 H33 119.3 2_756 .
O3 C34 O4 121.1(6) . .
O3 C34 C35 119.2(6) . .
O4 C34 C35 119.7(6) . .
O3 C34 Cd1 60.3(3) . .
O4 C34 Cd1 60.9(3) . .
C35 C34 Cd1 177.2(5) . .
C36 C35 C39 120.3(6) . 2_676
C36 C35 C34 119.5(6) . .
C39 C35 C34 120.2(6) 2_676 .
C35 C36 C37 121.6(6) . .
C35 C36 H36 119.2 . .
C37 C36 H36 119.2 . .
C38 C37 C37 118.9(7) . 2_676
C38 C37 C36 122.5(6) . .
C37 C37 C36 118.6(7) 2_676 .
C39 C38 C37 120.9(6) . .
C39 C38 H38 119.5 . .
C37 C38 H38 119.5 . .
C38 C39 C35 119.8(6) . 2_676
C38 C39 H39 120.1 . .
C35 C39 H39 120.1 2_676 .
C1 N1 C3 104.9(5) . .
C1 N1 Cd1 122.3(4) . .
C3 N1 Cd1 130.9(4) . .
C1 N2 C2 105.4(5) . .
C1 N2 C4 126.5(5) . .
C2 N2 C4 127.9(5) . .
C16 N3 C18 107.3(9) . .
C16 N3 C13 127.2(9) . .
C18 N3 C13 125.4(10) . .
C16 N4 C17 102.0(10) . .
C25 N5 C26 107.4(5) . .
C25 N5 C22 125.9(5) . .
C26 N5 C22 126.7(5) . .
C25 N6 C27 106.4(5) . .
C25 N6 Cd1 126.8(4) . 1_554
C27 N6 Cd1 126.4(4) . 1_554
C28 O1 Cd1 109.2(5) . .
C34 O3 Cd1 92.4(4) . .
C34 O4 Cd1 91.4(4) . .
O5 P1 C19 112.1(3) . .
O5 P1 C7 113.1(3) . .
C19 P1 C7 106.7(3) . .
O5 P1 C10 111.1(3) . .
C19 P1 C10 105.7(3) . .
C7 P1 C10 107.7(3) . .
O1 Cd1 N6 127.6(2) . 1_556
O1 Cd1 N1 96.97(19) . .
N6 Cd1 N1 96.64(19) 1_556 .
O1 Cd1 O3 92.5(2) . .
N6 Cd1 O3 139.1(2) 1_556 .
N1 Cd1 O3 84.53(19) . .
O1 Cd1 O4 113.5(2) . .
N6 Cd1 O4 96.00(18) 1_556 .
N1 Cd1 O4 128.41(19) . .
O3 Cd1 O4 55.01(17) . .
O1 Cd1 C34 103.9(2) . .
N6 Cd1 C34 119.47(19) 1_556 .
N1 Cd1 C34 107.5(2) . .
O3 Cd1 C34 27.37(19) . .
O4 Cd1 C34 27.65(18) . .

loop_
_geom_bond_atom_site_label_1
_geom_bond_atom_site_label_2
_geom_bond_distance
_geom_bond_site_symmetry_2
C1 N1 1.301(8) .
C1 N2 1.343(7) .
C1 H1 0.9300 .
C2 C3 1.314(9) .
C2 N2 1.385(8) .
C2 H2 0.9300 .
C3 N1 1.390(8) .
C3 H3 0.9300 .
C4 C9 1.367(9) .
C4 C5 1.373(9) .
C4 N2 1.423(8) .
C5 C6 1.382(9) .
C5 H5 0.9300 .
C6 C7 1.385(9) .
C6 H6 0.9300 .
C7 C8 1.380(10) .
C7 P1 1.807(7) .
C8 C9 1.377(10) .
C8 H8 0.9300 .
C9 H9 0.9300 .
C10 C11 1.373(10) .
C10 C15 1.400(11) .
C10 P1 1.812(7) .
C11 C12 1.370(10) .
C11 H11 0.9300 .
C12 C13 1.376(11) .
C12 H12 0.9300 .
C13 C14 1.34(2) .
C13 N3 1.446(10) .
C13 C14' 1.447(17) .
C14 C15 1.57(3) .
C14' C15 1.335(15) .
C16 N3 1.286(13) .
C16 N4 1.332(13) .
C16 H16 0.9300 .
C17 C18 1.321(17) .
C17 N4 1.374(18) .
C17 H17 0.9300 .
C18 N3 1.390(14) .
C18 H18 0.9300 .
C19 C20 1.313(11) .
C19 C24 1.418(12) .
C19 P1 1.805(7) .
C20 C21 1.40(2) .
C20 C21' 1.442(14) .
C21 C22 1.38(2) .
C21' C22 1.352(13) .
C22 C23 1.398(12) .
C22 N5 1.439(8) .
C23 C24 1.436(12) .
C23 H23 0.9300 .
C24 H24 0.9300 .
C25 N6 1.305(8) .
C25 N5 1.348(8) .
C25 H25 0.9300 .
C26 C27 1.344(10) .
C26 N5 1.377(9) .
C26 H26 0.9300 .
C27 N6 1.370(9) .
C27 H27 0.9300 .
C28 O1 1.222(10) .
C28 O2 1.262(10) .
C28 C29 1.539(9) .
C29 C30 1.369(10) .
C29 C33 1.401(10) 2_756
C30 C31 1.423(9) .
C30 H30 0.9300 .
C31 C32 1.399(9) .
C31 C31 1.416(13) 2_756
C32 C33 1.399(10) .
C32 H32 0.9300 .
C33 C29 1.401(10) 2_756
C33 H33 0.9300 .
C34 O3 1.239(8) .
C34 O4 1.250(8) .
C34 C35 1.499(8) .
C34 Cd1 2.693(6) .
C35 C36 1.354(9) .
C35 C39 1.413(9) 2_676
C36 C37 1.420(8) .
C36 H36 0.9300 .
C37 C38 1.417(9) .
C37 C37 1.416(11) 2_676
C38 C39 1.378(9) .
C38 H38 0.9300 .
C39 C35 1.413(8) 2_676
C39 H39 0.9300 .
N1 Cd1 2.290(5) .
N6 Cd1 2.249(5) 1_554
O1 Cd1 2.175(5) .
O3 Cd1 2.340(5) .
O4 Cd1 2.354(5) .
O5 P1 1.472(5) .
Cd1 N6 2.249(5) 1_556
